data_1528392
loop_
_publ_author_name
'Capsoni, D.'
'Bini, M.'
'Massarotti, V.'
'Mustarelli, P.'
'Belotti, F.'
'Galinetto, P.'

_publ_section_title
;
 Cation distribution in Li Mg V O4 and Li Zn V O4: structural and
 spectroscopic study
;
_journal_name_full 'J. Phys. Chem. B'
_journal_page_first 5409
_journal_page_last 5415
_journal_volume 110
_journal_year 2006
_chemical_formula_sum 'Li1.048 O4 V0.974 Zn0.982'
_chemical_name_systematic 'Li Zn V O4'
_space_group_IT_number 148
_symmetry_space_group_name_Hall '-R 3'
_symmetry_space_group_name_H-M 'R -3 :H'
_cell_angle_alpha 90
_cell_angle_beta 90
_cell_angle_gamma 120
_cell_formula_units_Z 18
_cell_length_a 14.1857
_cell_length_b 14.1857
_cell_length_c 9.4879
_cell_volume 1653.493
_citation_journal_id_ASTM JPCBFK
_cod_data_source_file Capsoni_JPCBFK_2006_757.cif
_cod_data_source_block Li1.048O4V0.974Zn0.982
_cod_database_code 1528392

loop_
_symmetry_equiv_pos_as_xyz
x,y,z
-y,x-y,z
-x+y,-x,z
-x,-y,-z
y,-x+y,-z
x-y,x,-z
x+2/3,y+1/3,z+1/3
-y+2/3,x-y+1/3,z+1/3
-x+y+2/3,-x+1/3,z+1/3
-x+2/3,-y+1/3,-z+1/3
y+2/3,-x+y+1/3,-z+1/3
x-y+2/3,x+1/3,-z+1/3
x+1/3,y+2/3,z+2/3
-y+1/3,x-y+2/3,z+2/3
-x+y+1/3,-x+2/3,z+2/3
-x+1/3,-y+2/3,-z+2/3
y+1/3,-x+y+2/3,-z+2/3
x-y+1/3,x+2/3,-z+2/3

loop_
_atom_site_label
_atom_site_type_symbol
_atom_site_fract_x
_atom_site_fract_y
_atom_site_fract_z
_atom_site_occupancy
_atom_site_U_iso_or_equiv
V1 V+5 0.1918 0.9769 0.7471 0.251 0.0
V3 V+5 0.188 0.9772 0.0808 0.468 0.0
Zn1 Zn+2 0.1918 0.9769 0.7471 0.198 0.0
O1 O-2 0.2145 0.1322 0.7518 1 0.0
V2 V+5 0.1857 0.9825 0.4141 0.255 0.0
Li2 Li+1 0.1857 0.9825 0.4141 0.291 0.0
Li3 Li+1 0.188 0.9772 0.0808 0.204 0.0
O3 O-2 0.1154 0.8976 0.9293 1 0.0
O2 O-2 0.3371 -0.0103 0.7486 1 0.0
Li1 Li+1 0.1918 0.9769 0.7471 0.553 0.0
O4 O-2 0.1235 0.9056 0.5602 1 0.0
Zn3 Zn+2 0.188 0.9772 0.0808 0.319 0.0
Zn2 Zn+2 0.1857 0.9825 0.4141 0.465 0.0
